data_7719831
loop_
_publ_author_name
'Bakija, Marija'
'Peri&#x107;, Berislav'
'Rinkovec, Tamara'
'Sanders, Ernest'
'Kokan, Zoran'
'&#x160;tefani&#x107;, Zoran'
'Vianello, Robert'
'Kirin, Sre&#x107;ko I'

_publ_section_title
;
 Induction of helical chirality in tetrahedral transition metal complexes
 with non-bridging monodentate oxazolines.
;
_journal_issue 46
_journal_name_full 'Dalton transactions (Cambridge, England : 2003)'
_journal_page_first 17083
_journal_page_last 17101
_journal_paper_doi 10.1039/d5dt02399h
_journal_volume 54
_journal_year 2025
_chemical_absolute_configuration syn
_chemical_formula_moiety 'C50 H34 Cl2 Co N2 O2, C2 H3 N'
_chemical_formula_sum 'C52 H37 Cl2 Co N3 O2'
_chemical_formula_weight 865.67
_space_group_crystal_system orthorhombic
_space_group_IT_number 19
_space_group_name_Hall 'P 2ac 2ab'
_space_group_name_H-M_alt 'P 21 21 21'
_atom_sites_solution_hydrogens geom
_atom_sites_solution_primary direct
_atom_sites_solution_secondary difmap
_audit_creation_method SHELXL-2019/3
_audit_update_record
;
2025-09-18 deposited with the CCDC.	2025-11-05 downloaded from the CCDC.
;
_cell_angle_alpha 90
_cell_angle_beta 90
_cell_angle_gamma 90
_cell_formula_units_Z 4
_cell_length_a 8.98640(10)
_cell_length_b 17.3007(2)
_cell_length_c 26.6213(3)
_cell_measurement_reflns_used 9951
_cell_measurement_temperature 293(2)
_cell_measurement_theta_max 78.5550
_cell_measurement_theta_min 2.9960
_cell_volume 4138.84(8)
_computing_cell_refinement 'CrysAlisPro 1.171.42.101a (Rigaku OD, 2023)'
_computing_data_collection 'CrysAlisPro 1.171.42.101a (Rigaku OD, 2023)'
_computing_data_reduction 'CrysAlisPro 1.171.42.101a (Rigaku OD, 2023)'
_computing_structure_refinement 'SHELXL-2019/2 (Sheldrick, 2019)'
_computing_structure_solution 'SHELXT 2018/2 (Sheldrick, 2018)'
_diffrn_ambient_temperature 293(2)
_diffrn_detector_area_resol_mean 10.0000
_diffrn_measured_fraction_theta_full 0.998
_diffrn_measured_fraction_theta_max 0.979
_diffrn_measurement_device_type 'XtaLAB Synergy, Dualflex, HyPix'
_diffrn_measurement_method '\w scans'
_diffrn_radiation_type CuK\a
_diffrn_radiation_wavelength 1.54184
_diffrn_reflns_av_R_equivalents 0.0349
_diffrn_reflns_av_unetI/netI 0.0402
_diffrn_reflns_Laue_measured_fraction_full 0.998
_diffrn_reflns_Laue_measured_fraction_max 0.979
_diffrn_reflns_limit_h_max 8
_diffrn_reflns_limit_h_min -11
_diffrn_reflns_limit_k_max 21
_diffrn_reflns_limit_k_min -21
_diffrn_reflns_limit_l_max 30
_diffrn_reflns_limit_l_min -33
_diffrn_reflns_number 21554
_diffrn_reflns_point_group_measured_fraction_full 0.954
_diffrn_reflns_point_group_measured_fraction_max 0.902
_diffrn_reflns_theta_full 67.684
_diffrn_reflns_theta_max 79.457
_diffrn_reflns_theta_min 3.046
_diffrn_source_type 'PhotonJet (Cu) X-ray Source'
_exptl_absorpt_coefficient_mu 4.804
_exptl_absorpt_correction_T_max 1.00000
_exptl_absorpt_correction_T_min 0.68399
_exptl_absorpt_correction_type multi-scan
_exptl_absorpt_process_details
;
CrysAlisPro 1.171.42.101a (Rigaku Oxford Diffraction, 2023)
Empirical absorption correction using spherical harmonics,
implemented in SCALE3 ABSPACK scaling algorithm.
;
_exptl_crystal_colour 'dark green'
_exptl_crystal_density_diffrn 1.389
_exptl_crystal_description cube
_exptl_crystal_F_000 1788
_exptl_crystal_size_max 0.2
_exptl_crystal_size_mid 0.175
_exptl_crystal_size_min 0.15
_refine_diff_density_max 0.516
_refine_diff_density_min -0.469
_refine_diff_density_rms 0.053
_refine_ls_abs_structure_details
;
 Flack x determined using 2474 quotients [(I+)-(I-)]/[(I+)+(I-)]
 (Parsons, Flack and Wagner, Acta Cryst. B69 (2013) 249-259).
;
_refine_ls_abs_structure_Flack -0.022(3)
_refine_ls_extinction_method none
_refine_ls_goodness_of_fit_ref 1.037
_refine_ls_hydrogen_treatment constr
_refine_ls_matrix_type full
_refine_ls_number_parameters 458
_refine_ls_number_reflns 8108
_refine_ls_number_restraints 0
_refine_ls_restrained_S_all 1.037
_refine_ls_R_factor_all 0.0580
_refine_ls_R_factor_gt 0.0515
_refine_ls_shift/su_max 0.000
_refine_ls_shift/su_mean 0.000
_refine_ls_structure_factor_coef Fsqd
_refine_ls_weighting_details 'w=1/[\s^2^(Fo^2^)+(0.0840P)^2^+1.5385P] where P=(Fo^2^+2Fc^2^)/3'
_refine_ls_weighting_scheme calc
_refine_ls_wR_factor_gt 0.1396
_refine_ls_wR_factor_ref 0.1455
_reflns_Friedel_coverage 0.649
_reflns_Friedel_fraction_full 0.897
_reflns_Friedel_fraction_max 0.805
_reflns_number_gt 7208
_reflns_number_total 8108
_reflns_threshold_expression 'I > 2\s(I)'
_cod_data_source_file d5dt02399h4.cif
_cod_data_source_block Co_1P2_Cl2
_cod_depositor_comments 'Adding full bibliography for 7719815--7719833.cif.'
_cod_database_code 7719831
_shelx_shelxl_version_number 2019/3
_shelx_space_group_comment
;
The symmetry employed for this shelxl refinement is uniquely defined
by the following loop, which should always be used as a source of
symmetry information in preference to the above space-group names.
They are only intended as comments.
;

loop_
_space_group_symop_operation_xyz
'x, y, z'
'-x+1/2, -y, z+1/2'
'-x, y+1/2, -z+1/2'
'x+1/2, -y+1/2, -z'

loop_
_atom_site_label
_atom_site_type_symbol
_atom_site_fract_x
_atom_site_fract_y
_atom_site_fract_z
_atom_site_U_iso_or_equiv
_atom_site_adp_type
_atom_site_occupancy
_atom_site_site_symmetry_order
_atom_site_calc_flag
_atom_site_refinement_flags_posn
_atom_site_refinement_flags_adp
_atom_site_refinement_flags_occupancy
_atom_site_disorder_assembly
_atom_site_disorder_group
Co_1 Co 0.47306(8) -0.00774(4) 0.10527(2) 0.04760(19) Uani 1 1 d . . . . .
Cl1_1 Cl 0.68282(17) 0.03511(8) 0.06915(5) 0.0712(4) Uani 1 1 d . . . . .
Cl2_1 Cl 0.3117(2) -0.06421(8) 0.05197(5) 0.0768(4) Uani 1 1 d . . . . .
O1O1_1 O 0.5513(4) -0.16044(18) 0.22719(12) 0.0606(8) Uani 1 1 d . . . . .
C2O1_1 C 0.5511(5) -0.0913(2) 0.20392(16) 0.0466(9) Uani 1 1 d . . . . .
N3O1_1 N 0.5094(4) -0.09131(19) 0.15798(13) 0.0481(8) Uani 1 1 d . . . . .
C4O1_1 C 0.4851(6) -0.1726(2) 0.14210(18) 0.0539(10) Uani 1 1 d . . . . .
H4O1_1 H 0.388571 -0.177449 0.125241 0.065 Uiso 1 1 calc R U . . .
C5O1_1 C 0.4802(8) -0.2139(3) 0.19331(19) 0.0670(13) Uani 1 1 d . . . . .
H5OA_1 H 0.378360 -0.223904 0.203508 0.080 Uiso 1 1 calc R U . . .
H5OB_1 H 0.533904 -0.262514 0.192052 0.080 Uiso 1 1 calc R U . . .
C1B1_1 C 0.6074(6) -0.2004(2) 0.10783(17) 0.0518(10) Uani 1 1 d . . . . .
C2B1_1 C 0.5759(7) -0.2563(3) 0.0724(2) 0.0650(13) Uani 1 1 d . . . . .
H2B1_1 H 0.478919 -0.274487 0.069314 0.078 Uiso 1 1 calc R U . . .
C3B1_1 C 0.6849(9) -0.2857(4) 0.0415(2) 0.0773(16) Uani 1 1 d . . . . .
H3B1_1 H 0.661415 -0.323435 0.017928 0.093 Uiso 1 1 calc R U . . .
C4B1_1 C 0.8265(8) -0.2595(4) 0.0457(2) 0.0760(16) Uani 1 1 d . . . . .
H4B1_1 H 0.900537 -0.280255 0.025289 0.091 Uiso 1 1 calc R U . . .
C5B1_1 C 0.8614(7) -0.2029(4) 0.0795(3) 0.0782(16) Uani 1 1 d . . . . .
H5B1_1 H 0.958394 -0.184556 0.081920 0.094 Uiso 1 1 calc R U . . .
C6B1_1 C 0.7512(6) -0.1734(3) 0.1100(2) 0.0678(13) Uani 1 1 d . . . . .
H6B1_1 H 0.774733 -0.134283 0.132617 0.081 Uiso 1 1 calc R U . . .
C11_1 C 0.6028(3) -0.02316(12) 0.23226(6) 0.0508(10) Uani 1 1 d G . . . .
C21_1 C 0.6984(3) 0.02606(14) 0.20614(6) 0.0599(12) Uani 1 1 d G . . . .
H21_1 H 0.709027 0.020730 0.171567 0.072 Uiso 1 1 calc R U . . .
C31_1 C 0.7783(3) 0.08320(13) 0.23147(8) 0.0697(14) Uani 1 1 d G . . . .
H31_1 H 0.841637 0.115593 0.213582 0.084 Uiso 1 1 calc R U . . .
C41_1 C 0.7641(2) 0.09235(11) 0.28371(8) 0.0695(15) Uani 1 1 d G . . . .
C51_1 C 0.66635(19) 0.04217(9) 0.31075(6) 0.0607(12) Uani 1 1 d G . . . .
C61_1 C 0.5849(2) -0.01622(10) 0.28452(6) 0.0524(10) Uani 1 1 d G . . . .
C71_1 C 0.8445(3) 0.15056(14) 0.31115(11) 0.090(2) Uani 1 1 d G . . . .
H71_1 H 0.908450 0.183536 0.293948 0.108 Uiso 1 1 calc R U . . .
C81_1 C 0.8290(3) 0.15837(15) 0.36183(11) 0.105(3) Uani 1 1 d G . . . .
H81_1 H 0.882529 0.196558 0.378505 0.126 Uiso 1 1 calc R U . . .
C91_1 C 0.7315(3) 0.10873(15) 0.39006(8) 0.098(3) Uani 1 1 d G . . . .
C101_1 C 0.6501(2) 0.05035(12) 0.36383(6) 0.0743(17) Uani 1 1 d G . . . .
C111_1 C 0.7136(4) 0.11568(19) 0.44232(8) 0.125(4) Uani 1 1 d G . . . .
H111_1 H 0.766174 0.153502 0.459691 0.150 Uiso 1 1 calc R U . . .
C121_1 C 0.6180(4) 0.0665(2) 0.46844(6) 0.154(6) Uani 1 1 d G . . . .
H121_1 H 0.607391 0.071788 0.503014 0.185 Uiso 1 1 calc R U . . .
C131_1 C 0.5381(4) 0.00932(19) 0.44311(6) 0.114(3) Uani 1 1 d G . . . .
H131_1 H 0.474778 -0.023073 0.460999 0.137 Uiso 1 1 calc R U . . .
C141_1 C 0.5523(3) 0.00017(14) 0.39087(6) 0.086(2) Uani 1 1 d G . . . .
C151_1 C 0.4719(3) -0.05804(14) 0.36343(8) 0.0802(17) Uani 1 1 d G . . . .
H151_1 H 0.407963 -0.091015 0.380632 0.096 Uiso 1 1 calc R U . . .
C161_1 C 0.4874(3) -0.06585(12) 0.31275(8) 0.0626(12) Uani 1 1 d G . . . .
H161_1 H 0.433891 -0.104042 0.296076 0.075 Uiso 1 1 calc R U . . .
O1O2_1 O 0.3034(4) 0.17126(18) 0.19743(12) 0.0532(7) Uani 1 1 d . . . . .
C2O2_1 C 0.3084(5) 0.0982(2) 0.17887(15) 0.0433(8) Uani 1 1 d . . . . .
N3O2_1 N 0.3914(4) 0.08884(19) 0.14046(12) 0.0423(7) Uani 1 1 d . . . . .
C4O2_1 C 0.4498(5) 0.1660(2) 0.12533(16) 0.0441(8) Uani 1 1 d . . . . .
H4O2_1 H 0.556624 0.161906 0.118436 0.053 Uiso 1 1 calc R U . . .
C5O2_1 C 0.4264(6) 0.2119(3) 0.17364(17) 0.0516(10) Uani 1 1 d . . . . .
H5OC_1 H 0.514697 0.210877 0.194591 0.062 Uiso 1 1 calc R U . . .
H5OD_1 H 0.400386 0.265210 0.166478 0.062 Uiso 1 1 calc R U . . .
C1B2_1 C 0.3716(5) 0.1978(2) 0.07952(16) 0.0452(9) Uani 1 1 d . . . . .
C2B2_1 C 0.3828(6) 0.2766(3) 0.06850(19) 0.0588(11) Uani 1 1 d . . . . .
H2B2_1 H 0.438344 0.308428 0.089453 0.071 Uiso 1 1 calc R U . . .
C3B2_1 C 0.3125(7) 0.3081(3) 0.0269(2) 0.0622(12) Uani 1 1 d . . . . .
H3B2_1 H 0.320319 0.360756 0.020519 0.075 Uiso 1 1 calc R U . . .
C4B2_1 C 0.2326(7) 0.2626(4) -0.0045(2) 0.0718(15) Uani 1 1 d . . . . .
H4B2_1 H 0.184742 0.283859 -0.032204 0.086 Uiso 1 1 calc R U . . .
C5B2_1 C 0.2230(9) 0.1850(4) 0.0051(3) 0.089(2) Uani 1 1 d . . . . .
H5B2_1 H 0.170421 0.153432 -0.016896 0.107 Uiso 1 1 calc R U . . .
C6B2_1 C 0.2900(7) 0.1530(3) 0.0467(2) 0.0702(15) Uani 1 1 d . . . . .
H6B2_1 H 0.280047 0.100333 0.052750 0.084 Uiso 1 1 calc R U . . .
C12_1 C 0.2175(2) 0.03994(12) 0.20423(6) 0.0478(9) Uani 1 1 d G . . . .
C22_1 C 0.1532(3) -0.01492(14) 0.17252(6) 0.0604(12) Uani 1 1 d G . . . .
H22_1 H 0.171594 -0.012917 0.138169 0.073 Uiso 1 1 calc R U . . .
C32_1 C 0.0615(3) -0.07276(13) 0.19192(7) 0.0667(13) Uani 1 1 d G . . . .
H32_1 H 0.019376 -0.108939 0.170346 0.080 Uiso 1 1 calc R U . . .
C42_1 C 0.0321(2) -0.07696(11) 0.24371(7) 0.0621(12) Uani 1 1 d G . . . .
C52_1 C 0.09751(15) -0.02099(9) 0.27644(6) 0.0522(10) Uani 1 1 d G . . . .
C62_1 C 0.19131(19) 0.03807(10) 0.25627(6) 0.0490(9) Uani 1 1 d G . . . .
C72_1 C -0.0619(3) -0.13571(12) 0.26512(9) 0.0783(17) Uani 1 1 d G . . . .
H72_1 H -0.105029 -0.172429 0.244177 0.094 Uiso 1 1 calc R U . . .
C82_1 C -0.0888(3) -0.13865(13) 0.31547(9) 0.091(2) Uani 1 1 d G . . . .
H82_1 H -0.150037 -0.177330 0.328185 0.109 Uiso 1 1 calc R U . . .
C92_1 C -0.0246(2) -0.08313(13) 0.34936(7) 0.0717(15) Uani 1 1 d G . . . .
C102_1 C 0.06925(18) -0.02407(10) 0.32919(6) 0.0592(12) Uani 1 1 d G . . . .
C112_1 C -0.0507(3) -0.08499(16) 0.40140(8) 0.091(2) Uani 1 1 d G . . . .
H112_1 H -0.111630 -0.123211 0.414854 0.109 Uiso 1 1 calc R U . . .
C122_1 C 0.0136(3) -0.03013(18) 0.43311(6) 0.093(2) Uani 1 1 d G . . . .
H122_1 H -0.004837 -0.032137 0.467460 0.112 Uiso 1 1 calc R U . . .
C132_1 C 0.1053(3) 0.02771(16) 0.41370(6) 0.0817(18) Uani 1 1 d G . . . .
H132_1 H 0.147379 0.063888 0.435279 0.098 Uiso 1 1 calc R U . . .
C142_1 C 0.1347(2) 0.03191(12) 0.36192(6) 0.0615(12) Uani 1 1 d G . . . .
C152_1 C 0.2286(3) 0.09066(12) 0.34051(7) 0.0658(13) Uani 1 1 d G . . . .
H152_1 H 0.271784 0.127375 0.361450 0.079 Uiso 1 1 calc R U . . .
C162_1 C 0.2556(3) 0.09359(11) 0.29015(7) 0.0579(11) Uani 1 1 d G . . . .
H162_1 H 0.316794 0.132277 0.277444 0.070 Uiso 1 1 calc R U . . .
N_2 N 0.7463(9) 0.2733(5) 0.1527(4) 0.133(3) Uani 1 1 d . . . . .
C1_2 C 0.8377(10) 0.2417(6) 0.1355(4) 0.104(3) Uani 1 1 d . . . . .
C2_2 C 0.9571(11) 0.1968(7) 0.1137(4) 0.125(3) Uani 1 1 d . . . . .
H2A_2 H 0.916620 0.151782 0.097626 0.188 Uiso 1 1 calc R U . . .
H2B_2 H 1.025017 0.181253 0.139603 0.188 Uiso 1 1 calc R U . . .
H2C_2 H 1.008937 0.227590 0.089289 0.188 Uiso 1 1 calc R U . . .

loop_
_atom_site_aniso_label
_atom_site_aniso_U_11
_atom_site_aniso_U_22
_atom_site_aniso_U_33
_atom_site_aniso_U_23
_atom_site_aniso_U_13
_atom_site_aniso_U_12
Co_1 0.0674(4) 0.0413(3) 0.0340(3) -0.0023(3) -0.0022(3) 0.0060(3)
Cl1_1 0.0851(8) 0.0695(7) 0.0591(7) 0.0031(6) 0.0245(6) 0.0086(7)
Cl2_1 0.1146(11) 0.0654(7) 0.0506(6) -0.0137(5) -0.0270(7) 0.0008(7)
O1O1_1 0.089(2) 0.0426(15) 0.0499(17) 0.0089(13) -0.0083(17) 0.0023(16)
C2O1_1 0.058(2) 0.0391(19) 0.043(2) 0.0037(16) -0.0021(18) 0.0043(18)
N3O1_1 0.065(2) 0.0360(16) 0.0436(17) -0.0015(13) -0.0053(16) 0.0034(15)
C4O1_1 0.070(3) 0.039(2) 0.053(2) -0.0050(17) -0.006(2) 0.001(2)
C5O1_1 0.099(4) 0.043(2) 0.059(3) 0.001(2) -0.002(3) -0.006(3)
C1B1_1 0.068(3) 0.040(2) 0.048(2) 0.0005(18) -0.009(2) 0.0032(19)
C2B1_1 0.084(3) 0.054(3) 0.057(3) -0.008(2) -0.006(3) -0.006(2)
C3B1_1 0.114(5) 0.065(3) 0.053(3) -0.014(2) 0.002(3) 0.005(3)
C4B1_1 0.100(5) 0.068(3) 0.060(3) 0.005(3) 0.015(3) 0.023(3)
C5B1_1 0.072(3) 0.074(4) 0.089(4) -0.005(3) -0.001(3) 0.010(3)
C6B1_1 0.068(3) 0.063(3) 0.073(3) -0.016(3) -0.011(3) 0.008(2)
C11_1 0.061(2) 0.045(2) 0.046(2) 0.0011(17) -0.0094(19) 0.0043(19)
C21_1 0.068(3) 0.055(3) 0.057(3) 0.002(2) -0.012(2) 0.000(2)
C31_1 0.065(3) 0.061(3) 0.083(4) 0.001(3) -0.011(3) -0.004(3)
C41_1 0.065(3) 0.056(3) 0.088(4) -0.015(3) -0.023(3) 0.011(2)
C51_1 0.071(3) 0.052(2) 0.059(3) -0.007(2) -0.023(2) 0.023(2)
C61_1 0.061(2) 0.047(2) 0.048(2) -0.0025(18) -0.0114(19) 0.0156(19)
C71_1 0.078(4) 0.067(4) 0.124(6) -0.023(4) -0.035(4) 0.004(3)
C81_1 0.094(5) 0.090(5) 0.130(7) -0.054(5) -0.054(5) 0.026(4)
C91_1 0.108(5) 0.089(5) 0.096(5) -0.045(4) -0.056(4) 0.049(4)
C101_1 0.094(4) 0.070(3) 0.059(3) -0.018(3) -0.032(3) 0.037(3)
C111_1 0.147(8) 0.132(8) 0.096(6) -0.058(5) -0.060(6) 0.063(6)
C121_1 0.269(15) 0.123(7) 0.070(5) -0.045(5) -0.079(7) 0.113(9)
C131_1 0.191(8) 0.095(5) 0.055(3) 0.000(3) -0.013(4) 0.077(6)
C141_1 0.130(5) 0.078(4) 0.050(3) -0.002(3) -0.013(3) 0.052(4)
C151_1 0.119(5) 0.066(3) 0.055(3) 0.009(2) 0.007(3) 0.026(3)
C161_1 0.080(3) 0.053(2) 0.054(3) 0.004(2) -0.001(2) 0.013(2)
O1O2_1 0.0654(18) 0.0456(16) 0.0487(16) -0.0067(13) 0.0112(14) 0.0011(14)
C2O2_1 0.048(2) 0.0417(19) 0.0402(19) -0.0048(16) -0.0028(17) 0.0033(17)
N3O2_1 0.0507(17) 0.0373(16) 0.0389(16) -0.0022(13) 0.0002(14) 0.0040(14)
C4O2_1 0.047(2) 0.0408(19) 0.044(2) -0.0015(15) 0.0008(17) -0.0023(16)
C5O2_1 0.064(3) 0.045(2) 0.047(2) -0.0042(17) 0.000(2) -0.0066(19)
C1B2_1 0.048(2) 0.044(2) 0.044(2) 0.0021(16) 0.0031(17) 0.0059(17)
C2B2_1 0.071(3) 0.050(2) 0.056(3) 0.008(2) 0.003(2) 0.001(2)
C3B2_1 0.075(3) 0.053(3) 0.059(3) 0.015(2) 0.008(3) 0.007(2)
C4B2_1 0.080(4) 0.078(4) 0.057(3) 0.015(3) -0.013(3) 0.008(3)
C5B2_1 0.119(6) 0.072(4) 0.076(4) 0.004(3) -0.044(4) -0.006(4)
C6B2_1 0.096(4) 0.048(3) 0.067(3) 0.005(2) -0.031(3) -0.001(3)
C12_1 0.046(2) 0.048(2) 0.050(2) -0.0028(18) -0.0003(17) -0.0011(17)
C22_1 0.060(3) 0.069(3) 0.053(2) -0.006(2) -0.004(2) -0.010(2)
C32_1 0.061(3) 0.064(3) 0.075(3) -0.007(3) -0.017(3) -0.013(2)
C42_1 0.050(2) 0.058(3) 0.078(3) 0.006(2) -0.008(2) -0.007(2)
C52_1 0.041(2) 0.055(2) 0.061(3) 0.008(2) -0.0022(19) 0.0035(18)
C62_1 0.047(2) 0.051(2) 0.049(2) -0.0009(18) 0.0003(18) -0.0005(19)
C72_1 0.052(3) 0.071(3) 0.112(5) 0.016(3) -0.013(3) -0.019(3)
C82_1 0.054(3) 0.103(5) 0.116(6) 0.045(4) 0.004(3) -0.012(3)
C92_1 0.049(2) 0.082(4) 0.085(4) 0.027(3) 0.010(3) 0.001(3)
C102_1 0.048(2) 0.066(3) 0.064(3) 0.019(2) 0.013(2) 0.013(2)
C112_1 0.077(4) 0.105(5) 0.090(5) 0.042(4) 0.031(4) 0.013(4)
C122_1 0.100(5) 0.108(5) 0.071(4) 0.031(4) 0.031(4) 0.029(4)
C132_1 0.105(4) 0.083(4) 0.057(3) 0.011(3) 0.018(3) 0.022(4)
C142_1 0.067(3) 0.066(3) 0.051(2) 0.006(2) 0.007(2) 0.012(2)
C152_1 0.084(3) 0.063(3) 0.050(2) -0.002(2) 0.000(2) 0.001(3)
C162_1 0.071(3) 0.056(3) 0.047(2) -0.006(2) 0.001(2) -0.009(2)
N_2 0.073(4) 0.105(5) 0.222(10) -0.002(6) 0.011(5) -0.016(4)
C1_2 0.076(5) 0.105(6) 0.132(7) 0.019(5) -0.015(5) -0.032(5)
C2_2 0.099(6) 0.149(8) 0.128(7) -0.004(7) -0.007(6) -0.013(6)

loop_
_atom_type_symbol
_atom_type_description
_atom_type_scat_dispersion_real
_atom_type_scat_dispersion_imag
_atom_type_scat_source
C C 0.0181 0.0091 'International Tables Vol C Tables 4.2.6.8 and 6.1.1.4'
H H 0.0000 0.0000 'International Tables Vol C Tables 4.2.6.8 and 6.1.1.4'
Cl Cl 0.3639 0.7018 'International Tables Vol C Tables 4.2.6.8 and 6.1.1.4'
Co Co -2.3653 3.6143 'International Tables Vol C Tables 4.2.6.8 and 6.1.1.4'
N N 0.0311 0.0180 'International Tables Vol C Tables 4.2.6.8 and 6.1.1.4'
O O 0.0492 0.0322 'International Tables Vol C Tables 4.2.6.8 and 6.1.1.4'

loop_
_geom_angle_atom_site_label_1
_geom_angle_atom_site_label_2
_geom_angle_atom_site_label_3
_geom_angle
_geom_angle_site_symmetry_1
_geom_angle_site_symmetry_3
_geom_angle_publ_flag
N3O1_1 Co_1 N3O2_1 108.68(14) . . ?
N3O1_1 Co_1 Cl1_1 113.24(12) . . ?
N3O2_1 Co_1 Cl1_1 103.13(11) . . ?
N3O1_1 Co_1 Cl2_1 103.23(11) . . ?
N3O2_1 Co_1 Cl2_1 114.25(11) . . ?
Cl1_1 Co_1 Cl2_1 114.50(7) . . ?
C2O1_1 O1O1_1 C5O1_1 106.3(3) . . ?
N3O1_1 C2O1_1 O1O1_1 116.1(4) . . ?
N3O1_1 C2O1_1 C11_1 125.5(3) . . ?
O1O1_1 C2O1_1 C11_1 118.3(3) . . ?
C2O1_1 N3O1_1 C4O1_1 108.4(3) . . ?
C2O1_1 N3O1_1 Co_1 134.8(3) . . ?
C4O1_1 N3O1_1 Co_1 116.9(3) . . ?
N3O1_1 C4O1_1 C1B1_1 111.5(4) . . ?
N3O1_1 C4O1_1 C5O1_1 101.1(3) . . ?
C1B1_1 C4O1_1 C5O1_1 114.1(4) . . ?
O1O1_1 C5O1_1 C4O1_1 104.1(4) . . ?
C6B1_1 C1B1_1 C2B1_1 117.3(5) . . ?
C6B1_1 C1B1_1 C4O1_1 123.5(4) . . ?
C2B1_1 C1B1_1 C4O1_1 119.2(5) . . ?
C3B1_1 C2B1_1 C1B1_1 121.4(6) . . ?
C4B1_1 C3B1_1 C2B1_1 119.8(5) . . ?
C3B1_1 C4B1_1 C5B1_1 120.5(6) . . ?
C4B1_1 C5B1_1 C6B1_1 119.3(6) . . ?
C1B1_1 C6B1_1 C5B1_1 121.6(5) . . ?
C21_1 C11_1 C61_1 120.7 . . ?
C21_1 C11_1 C2O1_1 115.27(19) . . ?
C61_1 C11_1 C2O1_1 122.60(19) . . ?
C31_1 C21_1 C11_1 120.6 . . ?
C21_1 C31_1 C41_1 120.7 . . ?
C31_1 C41_1 C51_1 119.0 . . ?
C31_1 C41_1 C71_1 122.4 . . ?
C51_1 C41_1 C71_1 118.6 . . ?
C101_1 C51_1 C41_1 120.1 . . ?
C101_1 C51_1 C61_1 120.1 . . ?
C41_1 C51_1 C61_1 119.9 . . ?
C11_1 C61_1 C51_1 119.0 . . ?
C11_1 C61_1 C161_1 122.4 . . ?
C51_1 C61_1 C161_1 118.6 . . ?
C81_1 C71_1 C41_1 121.3 . . ?
C71_1 C81_1 C91_1 121.3 . . ?
C111_1 C91_1 C101_1 119.0 . . ?
C111_1 C91_1 C81_1 122.4 . . ?
C101_1 C91_1 C81_1 118.6 . . ?
C51_1 C101_1 C91_1 120.1 . . ?
C51_1 C101_1 C141_1 120.1 . . ?
C91_1 C101_1 C141_1 119.9 . . ?
C121_1 C111_1 C91_1 120.7 . . ?
C131_1 C121_1 C111_1 120.6 . . ?
C121_1 C131_1 C141_1 120.7 . . ?
C131_1 C141_1 C101_1 119.0 . . ?
C131_1 C141_1 C151_1 122.4 . . ?
C101_1 C141_1 C151_1 118.6 . . ?
C161_1 C151_1 C141_1 121.4 . . ?
C151_1 C161_1 C61_1 121.3 . . ?
C2O2_1 O1O2_1 C5O2_1 105.5(3) . . ?
N3O2_1 C2O2_1 O1O2_1 115.4(4) . . ?
N3O2_1 C2O2_1 C12_1 127.5(3) . . ?
O1O2_1 C2O2_1 C12_1 117.1(3) . . ?
C2O2_1 N3O2_1 C4O2_1 108.0(3) . . ?
C2O2_1 N3O2_1 Co_1 132.8(3) . . ?
C4O2_1 N3O2_1 Co_1 118.7(3) . . ?
N3O2_1 C4O2_1 C1B2_1 112.4(3) . . ?
N3O2_1 C4O2_1 C5O2_1 101.0(3) . . ?
C1B2_1 C4O2_1 C5O2_1 115.2(4) . . ?
O1O2_1 C5O2_1 C4O2_1 102.7(3) . . ?
C6B2_1 C1B2_1 C2B2_1 116.9(4) . . ?
C6B2_1 C1B2_1 C4O2_1 123.6(4) . . ?
C2B2_1 C1B2_1 C4O2_1 119.5(4) . . ?
C3B2_1 C2B2_1 C1B2_1 121.2(5) . . ?
C4B2_1 C3B2_1 C2B2_1 120.4(5) . . ?
C3B2_1 C4B2_1 C5B2_1 119.2(5) . . ?
C4B2_1 C5B2_1 C6B2_1 121.1(6) . . ?
C5B2_1 C6B2_1 C1B2_1 121.1(5) . . ?
C22_1 C12_1 C62_1 120.7 . . ?
C22_1 C12_1 C2O2_1 114.90(18) . . ?
C62_1 C12_1 C2O2_1 124.34(18) . . ?
C32_1 C22_1 C12_1 120.6 . . ?
C22_1 C32_1 C42_1 120.7 . . ?
C32_1 C42_1 C52_1 119.0 . . ?
C32_1 C42_1 C72_1 122.4 . . ?
C52_1 C42_1 C72_1 118.6 . . ?
C102_1 C52_1 C62_1 120.1 . . ?
C102_1 C52_1 C42_1 120.1 . . ?
C62_1 C52_1 C42_1 119.9 . . ?
C12_1 C62_1 C52_1 119.0 . . ?
C12_1 C62_1 C162_1 122.4 . . ?
C52_1 C62_1 C162_1 118.6 . . ?
C82_1 C72_1 C42_1 121.3 . . ?
C72_1 C82_1 C92_1 121.3 . . ?
C112_1 C92_1 C102_1 119.0 . . ?
C112_1 C92_1 C82_1 122.4 . . ?
C102_1 C92_1 C82_1 118.6 . . ?
C52_1 C102_1 C92_1 120.1 . . ?
C52_1 C102_1 C142_1 120.1 . . ?
C92_1 C102_1 C142_1 119.9 . . ?
C122_1 C112_1 C92_1 120.7 . . ?
C112_1 C122_1 C132_1 120.6 . . ?
C122_1 C132_1 C142_1 120.7 . . ?
C132_1 C142_1 C102_1 119.0 . . ?
C132_1 C142_1 C152_1 122.4 . . ?
C102_1 C142_1 C152_1 118.6 . . ?
C162_1 C152_1 C142_1 121.3 . . ?
C152_1 C162_1 C62_1 121.3 . . ?
N_2 C1_2 C2_2 177.5(11) . . ?

loop_
_geom_bond_atom_site_label_1
_geom_bond_atom_site_label_2
_geom_bond_distance
_geom_bond_site_symmetry_2
_geom_bond_publ_flag
Co_1 N3O1_1 2.041(3) . ?
Co_1 N3O2_1 2.051(3) . ?
Co_1 Cl1_1 2.2421(16) . ?
Co_1 Cl2_1 2.2517(15) . ?
O1O1_1 C2O1_1 1.347(5) . ?
O1O1_1 C5O1_1 1.441(6) . ?
C2O1_1 N3O1_1 1.279(5) . ?
C2O1_1 C11_1 1.475(5) . ?
N3O1_1 C4O1_1 1.485(5) . ?
C4O1_1 C1B1_1 1.507(7) . ?
C4O1_1 C5O1_1 1.540(7) . ?
C1B1_1 C6B1_1 1.376(8) . ?
C1B1_1 C2B1_1 1.380(7) . ?
C2B1_1 C3B1_1 1.376(9) . ?
C3B1_1 C4B1_1 1.355(10) . ?
C4B1_1 C5B1_1 1.367(9) . ?
C5B1_1 C6B1_1 1.379(9) . ?
C11_1 C21_1 1.3954 . ?
C11_1 C61_1 1.4056 . ?
C21_1 C31_1 1.3954 . ?
C31_1 C41_1 1.4056 . ?
C41_1 C51_1 1.4294 . ?
C41_1 C71_1 1.4388 . ?
C51_1 C101_1 1.4279 . ?
C51_1 C61_1 1.4294 . ?
C61_1 C161_1 1.4388 . ?
C71_1 C81_1 1.3632 . ?
C81_1 C91_1 1.4388 . ?
C91_1 C111_1 1.4056 . ?
C91_1 C101_1 1.4294 . ?
C101_1 C141_1 1.4294 . ?
C111_1 C121_1 1.3954 . ?
C121_1 C131_1 1.3954 . ?
C131_1 C141_1 1.4056 . ?
C141_1 C151_1 1.4388 . ?
C151_1 C161_1 1.3632 . ?
O1O2_1 C2O2_1 1.357(5) . ?
O1O2_1 C5O2_1 1.455(6) . ?
C2O2_1 N3O2_1 1.276(5) . ?
C2O2_1 C12_1 1.463(5) . ?
N3O2_1 C4O2_1 1.490(5) . ?
C4O2_1 C1B2_1 1.511(6) . ?
C4O2_1 C5O2_1 1.526(6) . ?
C1B2_1 C6B2_1 1.380(7) . ?
C1B2_1 C2B2_1 1.396(6) . ?
C2B2_1 C3B2_1 1.386(7) . ?
C3B2_1 C4B2_1 1.353(9) . ?
C4B2_1 C5B2_1 1.369(9) . ?
C5B2_1 C6B2_1 1.377(8) . ?
C12_1 C22_1 1.3954 . ?
C12_1 C62_1 1.4056 . ?
C22_1 C32_1 1.3954 . ?
C32_1 C42_1 1.4056 . ?
C42_1 C52_1 1.4294 . ?
C42_1 C72_1 1.4388 . ?
C52_1 C102_1 1.4279 . ?
C52_1 C62_1 1.4294 . ?
C62_1 C162_1 1.4388 . ?
C72_1 C82_1 1.3633 . ?
C82_1 C92_1 1.4388 . ?
C92_1 C112_1 1.4056 . ?
C92_1 C102_1 1.4294 . ?
C102_1 C142_1 1.4294 . ?
C112_1 C122_1 1.3954 . ?
C122_1 C132_1 1.3954 . ?
C132_1 C142_1 1.4056 . ?
C142_1 C152_1 1.4388 . ?
C152_1 C162_1 1.3632 . ?
N_2 C1_2 1.087(12) . ?
C1_2 C2_2 1.447(15) . ?
